data_7032523
loop_
_publ_author_name
'Cui, Ying'
'Shi, Lei'
'Yang, Yanyi'
'You, Wansheng'
'Zhang, Lancui'
'Zhu, Zaiming'
'Liu, Meiying'
'Sun, Licheng'

_publ_section_title
;
 Catalytic water oxidation based on Ag(i)-substituted Keggin
 polyoxotungstophosphate.
;
_journal_issue 46
_journal_name_full 'Dalton transactions (Cambridge, England : 2003)'
_journal_page_first 17406
_journal_page_last 17415
_journal_paper_doi 10.1039/c4dt01538j
_journal_volume 43
_journal_year 2014
_chemical_formula_sum 'C0 H27 Ag K3 N0 O51 P W11'
_chemical_formula_weight 3121.71
_chemical_name_systematic
; 
 ? 
;
_space_group_IT_number 33
_symmetry_cell_setting orthorhombic
_symmetry_space_group_name_Hall 'P 2c -2n'
_symmetry_space_group_name_H-M 'P n a 21'
_atom_sites_solution_hydrogens none
_atom_sites_solution_primary direct
_atom_sites_solution_secondary difmap
_audit_creation_method SHELXL-97
_cell_angle_alpha 90.00
_cell_angle_beta 90.00
_cell_angle_gamma 90.00
_cell_formula_units_Z 4
_cell_length_a 17.9123(12)
_cell_length_b 20.9333(13)
_cell_length_c 13.3253(9)
_cell_measurement_reflns_used 9962
_cell_measurement_temperature 296(2)
_cell_measurement_theta_max 27.9745
_cell_measurement_theta_min 2.4735
_cell_volume 4996.5(6)
_computing_cell_refinement 'Bruker XSCANS'
_computing_data_collection 'Bruker XSCANS'
_computing_data_reduction 'Bruker SHELXTL'
_computing_molecular_graphics 'Bruker SHELXTL'
_computing_publication_material 'Bruker SHELXTL'
_computing_structure_refinement 'SHELXL-97 (Sheldrick, 1997)'
_computing_structure_solution 'SHELXS-97 (Sheldrick, 1990)'
_diffrn_ambient_temperature 296(2)
_diffrn_measured_fraction_theta_full 0.995
_diffrn_measured_fraction_theta_max 0.995
_diffrn_measurement_device_type 'Bruker Apex II CCD'
_diffrn_measurement_method '\w scans'
_diffrn_radiation_monochromator graphite
_diffrn_radiation_source 'fine-focus sealed tube'
_diffrn_radiation_type MoK\a
_diffrn_radiation_wavelength 0.71073
_diffrn_reflns_av_R_equivalents 0.0305
_diffrn_reflns_av_unetI/netI 0.0468
_diffrn_reflns_limit_h_max 23
_diffrn_reflns_limit_h_min -23
_diffrn_reflns_limit_k_max 27
_diffrn_reflns_limit_k_min -16
_diffrn_reflns_limit_l_max 17
_diffrn_reflns_limit_l_min -17
_diffrn_reflns_number 29963
_diffrn_reflns_theta_full 28.13
_diffrn_reflns_theta_max 28.13
_diffrn_reflns_theta_min 1.81
_exptl_absorpt_coefficient_mu 25.986
_exptl_absorpt_correction_T_max 0.3565
_exptl_absorpt_correction_T_min 0.0782
_exptl_absorpt_correction_type multi-scan
_exptl_absorpt_process_details '(SADABS; Sheldrick, 2003)'
_exptl_crystal_colour colorless
_exptl_crystal_density_diffrn 4.150
_exptl_crystal_density_method 'not measured'
_exptl_crystal_description acicular
_exptl_crystal_F_000 5472
_exptl_crystal_size_max 0.20
_exptl_crystal_size_mid 0.05
_exptl_crystal_size_min 0.05
_refine_diff_density_max 3.824
_refine_diff_density_min -1.618
_refine_diff_density_rms 0.349
_refine_ls_abs_structure_details 'Flack H D (1983), Acta Cryst. A39, 876-881'
_refine_ls_abs_structure_Flack 0.002(12)
_refine_ls_extinction_method none
_refine_ls_goodness_of_fit_ref 1.110
_refine_ls_hydrogen_treatment none
_refine_ls_matrix_type full
_refine_ls_number_parameters 613
_refine_ls_number_reflns 11334
_refine_ls_number_restraints 56
_refine_ls_restrained_S_all 1.110
_refine_ls_R_factor_all 0.0498
_refine_ls_R_factor_gt 0.0371
_refine_ls_shift/su_max 0.004
_refine_ls_shift/su_mean 0.000
_refine_ls_structure_factor_coef Fsqd
_refine_ls_weighting_details 'calc w=1/[\s^2^(Fo^2^)+(0.0518P)^2^+30.8620P] where P=(Fo^2^+2Fc^2^)/3'
_refine_ls_weighting_scheme calc
_refine_ls_wR_factor_gt 0.0962
_refine_ls_wR_factor_ref 0.1034
_reflns_number_gt 9757
_reflns_number_total 11334
_reflns_threshold_expression >2sigma(I)
_cod_data_source_file c4dt01538j1.cif
_cod_data_source_block y048
_cod_depositor_comments
;
The following automatic conversions were performed:

'_symmetry_cell_setting' value 'Orthorhombic' changed to
'orthorhombic' according to
/usr/data/users/saulius/crontab/automatic-downloads/rss-feeds/RSC/lib/dictionaries/cif_core.dic
dictionary named 'cif_core.dic' version 2.4.2 from 2011-04-26.

Automatic conversion script
Id: cif_fix_values 2281 2013-09-26 08:29:07Z andrius 

 Adding full bibliography for 7032523.cif.
;
_cod_original_sg_symbol_H-M Pna2(1)
_cod_database_code 7032523

loop_
_symmetry_equiv_pos_as_xyz
'x, y, z'
'-x, -y, z+1/2'
'x+1/2, -y+1/2, z'
'-x+1/2, y+1/2, z+1/2'

loop_
_atom_site_label
_atom_site_type_symbol
_atom_site_fract_x
_atom_site_fract_y
_atom_site_fract_z
_atom_site_U_iso_or_equiv
_atom_site_adp_type
_atom_site_occupancy
_atom_site_symmetry_multiplicity
_atom_site_calc_flag
_atom_site_refinement_flags
W1 W 0.38483(4) 0.63502(3) 0.07167(5) 0.02661(14) Uani 1 1 d .
W2 W 0.52021(4) 0.57868(3) -0.13008(5) 0.02552(14) Uani 1 1 d .
W3 W 0.34215(4) 0.65552(3) -0.38860(5) 0.03160(15) Uani 1 1 d .
W4 W 0.44047(4) 0.43202(3) -0.12841(5) 0.02663(14) Uani 1 1 d .
W5 W 0.30425(4) 0.48570(3) 0.07431(5) 0.02761(14) Uani 1 1 d .
W6 W 0.12446(4) 0.54981(4) -0.20644(6) 0.03460(16) Uani 1 1 d .
W7 W 0.21179(4) 0.71045(3) -0.20765(5) 0.02979(15) Uani 1 1 d .
W8 W 0.40040(4) 0.72356(3) -0.16610(5) 0.02912(14) Uani 1 1 d .
W9 W 0.25642(4) 0.49790(3) -0.38713(6) 0.03451(16) Uani 1 1 d .
W10 W 0.23364(4) 0.41799(3) -0.16291(6) 0.03320(16) Uani 1 1 d .
W11 W 0.19545(4) 0.61929(3) 0.03193(5) 0.03105(15) Uani 1 1 d .
Ag1 Ag 0.48364(8) 0.50439(7) -0.38896(11) 0.0391(3) Uani 1 1 d .
P1 P 0.3249(2) 0.56772(17) -0.1604(3) 0.0176(7) Uani 1 1 d .
O1 O 0.3608(6) 0.5545(5) 0.1352(7) 0.026(2) Uani 1 1 d .
O2 O 0.2432(6) 0.4485(6) -0.0279(9) 0.034(3) Uani 1 1 d .
O3 O 0.3397(8) 0.6930(7) -0.5033(10) 0.049(4) Uani 1 1 d .
O4 O 0.2794(7) 0.6579(6) 0.0988(9) 0.032(3) Uani 1 1 d .
O5 O 0.3224(6) 0.6348(5) -0.2101(8) 0.026(2) Uani 1 1 d .
O6 O 0.2650(6) 0.5253(5) -0.2068(9) 0.029(2) Uani 1 1 d .
O7 O 0.3546(8) 0.4791(6) -0.3892(11) 0.046(3) Uani 1 1 d .
O8 O 0.1529(8) 0.6383(6) -0.2321(9) 0.039(3) Uani 1 1 d .
O9 O 0.4213(7) 0.6069(6) -0.3886(11) 0.046(3) Uani 1 1 d .
O10 O 0.1465(7) 0.5712(6) -0.0671(9) 0.036(3) Uani 1 1 d .
O11 O 0.1396(7) 0.4622(6) -0.1648(10) 0.038(3) Uani 1 1 d .
O12 O 0.3070(6) 0.5741(5) -0.0436(8) 0.025(2) Uani 1 1 d .
O13 O 0.4259(8) 0.6784(6) 0.1672(9) 0.041(3) Uani 1 1 d .
O14 O 0.4022(6) 0.5359(5) -0.1710(8) 0.022(2) Uani 1 1 d .
O15 O 0.4764(6) 0.6600(5) -0.1668(9) 0.029(2) Uani 1 1 d .
O16 O 0.5181(7) 0.4908(5) -0.0796(9) 0.030(3) Uani 1 1 d .
O17 O 0.5465(8) 0.5609(6) -0.2519(10) 0.042(3) Uani 1 1 d .
O18 O 0.2173(7) 0.5414(6) 0.1011(10) 0.036(3) Uani 1 1 d .
O19 O 0.6046(7) 0.6038(6) -0.0789(9) 0.038(3) Uani 1 1 d .
O20 O 0.3952(7) 0.7199(6) -0.3103(10) 0.041(3) Uani 1 1 d .
O21 O 0.3866(7) 0.4590(6) 0.0059(9) 0.033(3) Uani 1 1 d .
O22 O 0.4745(7) 0.3615(6) -0.0788(9) 0.037(3) Uani 1 1 d .
O23 O 0.1506(7) 0.5250(6) -0.3368(10) 0.042(3) Uani 1 1 d .
O24 O 0.3393(7) 0.4088(6) -0.1649(10) 0.036(3) Uani 1 1 d .
O25 O 0.4728(7) 0.4274(6) -0.2534(9) 0.035(3) Uani 1 1 d .
O26 O 0.2952(7) 0.4325(6) 0.1714(9) 0.040(3) Uani 1 1 d .
O27 O 0.2313(8) 0.4217(6) -0.3051(10) 0.042(3) Uani 1 1 d .
O28 O 0.1476(7) 0.7716(6) -0.2147(9) 0.037(3) Uani 1 1 d .
O29 O 0.1212(8) 0.6483(7) 0.1024(11) 0.046(3) Uani 1 1 d .
O30 O 0.0278(7) 0.5529(6) -0.2138(13) 0.051(4) Uani 1 1 d .
O31 O 0.2481(8) 0.7063(6) -0.3344(9) 0.037(3) Uani 1 1 d .
O32 O 0.4477(8) 0.7918(6) -0.1507(9) 0.044(3) Uani 1 1 d .
O33 O 0.2714(7) 0.5870(6) -0.4029(8) 0.032(3) Uani 1 1 d .
O34 O 0.2231(10) 0.4762(8) -0.5038(11) 0.060(4) Uani 1 1 d .
O35 O 0.4645(6) 0.5996(6) 0.0074(8) 0.030(3) Uani 1 1 d .
O36 O 0.2045(6) 0.6832(5) -0.0689(9) 0.031(3) Uani 1 1 d .
O37 O 0.3807(7) 0.7002(5) -0.0308(8) 0.032(3) Uani 1 1 d .
O38 O 0.2983(7) 0.7558(6) -0.1663(9) 0.035(3) Uani 1 1 d .
O39 O 0.2021(8) 0.3426(6) -0.1426(12) 0.049(4) Uani 1 1 d .
K1 K 0.3937(3) 0.35938(19) -0.3815(3) 0.0270(10) Uani 0.75 1 d P
K2 K 0.7443(3) 0.6160(2) -0.1410(3) 0.0280(10) Uani 0.75 1 d P
K3 K 0.5653(3) 0.6644(2) -0.3751(4) 0.0337(11) Uani 0.75 1 d P
K4 K 0.5892(3) 0.3202(3) -0.1523(3) 0.0353(12) Uani 0.75 1 d PD
O1W O 0.6538(10) 0.4316(8) -0.1538(13) 0.066(5) Uani 1 1 d .
O2W O 0.1367(10) 0.6395(9) -0.4676(16) 0.079(6) Uani 1 1 d .
O3W O 0.2453(12) 0.3107(10) -0.4541(16) 0.089(6) Uani 1 1 d U
O4W O 0.4407(13) 0.2599(10) -0.4891(18) 0.095(6) Uani 1 1 d U
O5W O 0.0876(15) 0.4577(13) 0.060(2) 0.123(9) Uani 1 1 d U
O6W O 0.6826(14) 0.7090(11) -0.4834(19) 0.106(7) Uani 1 1 d U
O7W O 0.7254(19) 0.2929(14) -0.211(2) 0.144(10) Uani 1 1 d U
O8W O 0.4083(19) 0.2620(13) -0.234(2) 0.151(12) Uani 1 1 d .
O9W O 0.0332(16) 0.6965(13) -0.369(2) 0.134(10) Uani 1 1 d U
O10W O 0.550(2) 0.2182(11) -0.142(4) 0.23(2) Uani 1 1 d DU
O11W O 0.872(2) 0.5907(18) -0.247(3) 0.183(14) Uani 1 1 d U
O12W O 0.2084(17) 0.6068(14) -0.620(2) 0.138(10) Uani 1 1 d U

loop_
_atom_site_aniso_label
_atom_site_aniso_U_11
_atom_site_aniso_U_22
_atom_site_aniso_U_33
_atom_site_aniso_U_23
_atom_site_aniso_U_13
_atom_site_aniso_U_12
W1 0.0311(3) 0.0281(3) 0.0206(3) -0.0025(3) -0.0022(3) 0.0033(3)
W2 0.0230(3) 0.0285(3) 0.0250(3) 0.0039(3) 0.0007(3) 0.0011(2)
W3 0.0384(4) 0.0341(3) 0.0223(3) 0.0028(3) 0.0022(3) 0.0102(3)
W4 0.0295(3) 0.0255(3) 0.0249(3) -0.0006(3) 0.0000(3) 0.0064(3)
W5 0.0269(3) 0.0315(3) 0.0243(3) 0.0051(3) 0.0043(3) 0.0025(3)
W6 0.0237(3) 0.0378(4) 0.0423(4) -0.0038(3) -0.0057(3) 0.0026(3)
W7 0.0329(4) 0.0285(3) 0.0279(3) -0.0018(3) -0.0024(3) 0.0114(3)
W8 0.0336(4) 0.0239(3) 0.0299(3) 0.0023(3) -0.0027(3) 0.0011(3)
W9 0.0407(4) 0.0334(4) 0.0294(3) -0.0094(3) -0.0077(3) 0.0072(3)
W10 0.0305(4) 0.0282(3) 0.0409(4) -0.0020(3) -0.0057(3) -0.0035(3)
W11 0.0302(4) 0.0359(4) 0.0270(3) -0.0009(3) 0.0061(3) 0.0085(3)
Ag1 0.0476(9) 0.0420(7) 0.0276(6) -0.0017(6) 0.0055(6) 0.0089(6)
P1 0.0204(17) 0.0187(16) 0.0139(15) -0.0042(13) 0.0011(13) 0.0019(13)
O1 0.032(6) 0.031(6) 0.016(5) 0.004(4) 0.007(4) 0.006(5)
O2 0.027(6) 0.039(7) 0.035(7) -0.005(5) 0.002(5) -0.004(5)
O3 0.065(10) 0.051(8) 0.032(7) 0.020(6) 0.010(7) 0.009(7)
O4 0.035(7) 0.033(6) 0.028(6) -0.006(5) -0.002(5) 0.010(5)
O5 0.026(6) 0.027(6) 0.024(5) 0.002(4) -0.002(5) 0.007(4)
O6 0.025(6) 0.033(6) 0.031(6) -0.008(5) -0.003(5) -0.001(5)
O7 0.050(8) 0.043(7) 0.045(7) -0.008(7) 0.006(7) 0.020(6)
O8 0.050(8) 0.035(7) 0.032(7) -0.007(5) -0.005(6) 0.008(6)
O9 0.037(7) 0.045(8) 0.057(8) 0.007(7) 0.012(7) 0.015(6)
O10 0.042(7) 0.040(7) 0.025(6) 0.005(5) 0.000(5) -0.004(6)
O11 0.025(6) 0.042(7) 0.046(7) 0.003(6) -0.005(6) 0.002(5)
O12 0.031(6) 0.028(6) 0.016(5) -0.003(4) 0.005(4) -0.005(5)
O13 0.060(9) 0.045(7) 0.019(6) -0.015(5) -0.003(6) 0.001(6)
O14 0.022(5) 0.023(5) 0.023(5) -0.011(4) 0.003(4) -0.005(4)
O15 0.028(6) 0.031(6) 0.028(5) 0.011(5) 0.001(5) 0.001(5)
O16 0.041(7) 0.019(5) 0.031(6) 0.003(4) 0.001(5) 0.003(5)
O17 0.048(8) 0.047(8) 0.033(7) 0.008(6) 0.006(6) 0.008(6)
O18 0.031(7) 0.036(7) 0.040(7) -0.001(5) -0.001(5) 0.003(5)
O19 0.024(6) 0.051(8) 0.038(7) 0.007(6) -0.003(5) 0.014(6)
O20 0.029(7) 0.044(8) 0.050(8) 0.017(6) 0.005(6) 0.009(6)
O21 0.034(7) 0.037(7) 0.028(6) -0.003(5) 0.006(5) 0.003(5)
O22 0.045(8) 0.029(6) 0.036(7) 0.005(5) 0.007(6) 0.006(5)
O23 0.044(8) 0.033(7) 0.048(8) -0.023(6) -0.017(6) 0.021(6)
O24 0.034(7) 0.039(7) 0.036(6) -0.006(6) 0.001(6) 0.003(5)
O25 0.045(8) 0.040(7) 0.022(6) -0.015(5) 0.003(5) 0.004(6)
O26 0.043(8) 0.046(8) 0.031(6) 0.022(6) 0.009(6) 0.001(6)
O27 0.045(8) 0.035(7) 0.046(8) -0.016(6) -0.019(6) 0.000(6)
O28 0.042(7) 0.040(7) 0.030(6) 0.002(5) -0.011(6) 0.024(6)
O29 0.040(8) 0.050(8) 0.049(8) 0.000(6) 0.022(6) 0.010(6)
O30 0.019(6) 0.046(8) 0.088(11) -0.004(8) -0.010(7) 0.003(5)
O31 0.053(8) 0.035(7) 0.022(6) 0.001(5) -0.012(5) 0.009(6)
O32 0.056(9) 0.041(7) 0.034(7) 0.002(6) -0.005(6) -0.011(6)
O33 0.034(7) 0.037(6) 0.027(6) -0.005(5) 0.000(5) 0.008(5)
O34 0.084(12) 0.063(10) 0.032(7) -0.016(7) -0.020(8) 0.000(9)
O35 0.028(6) 0.044(7) 0.017(5) -0.004(5) 0.009(4) 0.015(5)
O36 0.030(6) 0.026(6) 0.037(6) 0.000(5) -0.003(5) 0.009(5)
O37 0.044(7) 0.029(6) 0.023(6) -0.001(5) -0.006(5) -0.012(5)
O38 0.040(7) 0.038(6) 0.026(5) 0.001(5) -0.010(6) 0.016(5)
O39 0.060(9) 0.019(6) 0.068(10) 0.002(6) -0.013(8) -0.007(6)
K1 0.048(3) 0.0155(19) 0.0174(19) -0.0084(16) -0.0069(19) 0.0100(18)
K2 0.032(2) 0.027(2) 0.025(2) 0.0055(17) -0.0035(19) 0.0015(18)
K3 0.048(3) 0.029(2) 0.024(2) 0.0047(19) -0.009(2) -0.020(2)
K4 0.043(3) 0.052(3) 0.011(2) -0.0008(18) -0.0065(18) 0.019(2)
O1W 0.073(12) 0.082(12) 0.044(9) -0.008(8) 0.016(8) 0.013(9)
O2W 0.064(11) 0.075(12) 0.098(14) 0.003(11) -0.009(11) 0.029(9)
O3W 0.101(10) 0.084(9) 0.082(9) -0.002(8) -0.005(8) -0.008(8)
O4W 0.099(10) 0.090(9) 0.095(10) -0.011(8) 0.023(8) -0.011(8)
O5W 0.113(11) 0.124(11) 0.132(12) 0.016(9) 0.011(9) -0.001(9)
O6W 0.103(10) 0.112(10) 0.103(10) -0.015(8) 0.017(8) -0.015(8)
O7W 0.171(13) 0.135(13) 0.126(13) 0.017(9) -0.014(9) -0.002(9)
O8W 0.18(3) 0.13(2) 0.14(3) -0.06(2) -0.02(2) 0.02(2)
O9W 0.138(12) 0.133(12) 0.132(12) 0.000(9) -0.005(9) -0.002(9)
O10W 0.22(2) 0.24(2) 0.23(2) -0.005(10) -0.008(10) -0.007(10)
O11W 0.173(16) 0.185(16) 0.191(17) -0.005(10) -0.001(10) 0.002(10)
O12W 0.138(13) 0.139(12) 0.137(13) 0.026(9) 0.009(9) 0.027(9)

loop_
_atom_type_symbol
_atom_type_description
_atom_type_scat_dispersion_real
_atom_type_scat_dispersion_imag
_atom_type_scat_source
C C 0.0033 0.0016 'International Tables Vol C Tables 4.2.6.8 and 6.1.1.4'
H H 0.0000 0.0000 'International Tables Vol C Tables 4.2.6.8 and 6.1.1.4'
N N 0.0061 0.0033 'International Tables Vol C Tables 4.2.6.8 and 6.1.1.4'
O O 0.0106 0.0060 'International Tables Vol C Tables 4.2.6.8 and 6.1.1.4'
P P 0.1023 0.0942 'International Tables Vol C Tables 4.2.6.8 and 6.1.1.4'
Ag Ag -0.8971 1.1015 'International Tables Vol C Tables 4.2.6.8 and 6.1.1.4'
W W -0.8490 6.8722 'International Tables Vol C Tables 4.2.6.8 and 6.1.1.4'
K K 0.2009 0.2494 'International Tables Vol C Tables 4.2.6.8 and 6.1.1.4'

loop_
_geom_angle_atom_site_label_1
_geom_angle_atom_site_label_2
_geom_angle_atom_site_label_3
_geom_angle
_geom_angle_site_symmetry_1
_geom_angle_site_symmetry_3
O13 W1 O35 103.1(6) . .
O13 W1 O37 99.5(5) . .
O35 W1 O37 89.2(5) . .
O13 W1 O1 103.3(5) . .
O35 W1 O1 91.5(5) . .
O37 W1 O1 156.4(5) . .
O13 W1 O4 98.3(6) . .
O35 W1 O4 158.5(5) . .
O37 W1 O4 85.5(5) . .
O1 W1 O4 85.3(5) . .
O13 W1 O12 169.6(5) . .
O35 W1 O12 86.5(5) . .
O37 W1 O12 84.4(4) . .
O1 W1 O12 72.1(4) . .
O4 W1 O12 72.3(4) . .
O13 W1 K4 27.3(5) . 2_665
O35 W1 K4 117.2(4) . 2_665
O37 W1 K4 120.8(3) . 2_665
O1 W1 K4 79.6(3) . 2_665
O4 W1 K4 83.2(3) . 2_665
O12 W1 K4 143.6(3) . 2_665
O13 W1 K1 56.6(5) . 2_665
O35 W1 K1 46.5(4) . 2_665
O37 W1 K1 97.3(4) . 2_665
O1 W1 K1 100.2(3) . 2_665
O4 W1 K1 154.9(3) . 2_665
O12 W1 K1 132.7(3) . 2_665
K4 W1 K1 73.95(10) 2_665 2_665
O17 W2 O19 101.3(6) . .
O17 W2 O15 93.6(5) . .
O19 W2 O15 100.7(5) . .
O17 W2 O16 97.2(5) . .
O19 W2 O16 99.6(5) . .
O15 W2 O16 154.7(5) . .
O17 W2 O35 167.9(6) . .
O19 W2 O35 90.5(5) . .
O15 W2 O35 81.2(5) . .
O16 W2 O35 83.6(5) . .
O17 W2 O14 86.9(5) . .
O19 W2 O14 169.6(5) . .
O15 W2 O14 84.9(4) . .
O16 W2 O14 72.9(4) . .
O35 W2 O14 81.8(4) . .
O17 W2 K3 40.6(4) . .
O19 W2 K3 90.5(4) . .
O15 W2 K3 57.1(3) . .
O16 W2 K3 137.7(3) . .
O35 W2 K3 137.6(3) . .
O14 W2 K3 99.8(3) . .
O17 W2 K1 139.9(5) . 2_665
O19 W2 K1 38.6(4) . 2_665
O15 W2 K1 94.8(4) . 2_665
O16 W2 K1 91.6(3) . 2_665
O35 W2 K1 51.9(3) . 2_665
O14 W2 K1 132.9(3) . 2_665
K3 W2 K1 119.34(9) . 2_665
O17 W2 K2 75.0(5) . .
O19 W2 K2 26.4(4) . .
O15 W2 K2 102.8(3) . .
O16 W2 K2 102.2(4) . .
O35 W2 K2 116.8(3) . .
O14 W2 K2 160.6(2) . .
K3 W2 K2 70.83(10) . .
K1 W2 K2 64.93(10) 2_665 .
O3 W3 O9 106.7(7) . .
O3 W3 O33 103.6(6) . .
O9 W3 O33 95.7(6) . .
O3 W3 O20 100.0(6) . .
O9 W3 O20 90.5(6) . .
O33 W3 O20 152.7(5) . .
O3 W3 O31 93.1(6) . .
O9 W3 O31 159.8(6) . .
O33 W3 O31 83.4(5) . .
O20 W3 O31 81.8(5) . .
O3 W3 O5 160.6(5) . .
O9 W3 O5 90.8(5) . .
O33 W3 O5 82.4(4) . .
O20 W3 O5 70.9(5) . .
O31 W3 O5 69.0(4) . .
O3 W3 K4 27.7(5) . 2_664
O9 W3 K4 79.3(5) . 2_664
O33 W3 K4 102.9(3) . 2_664
O20 W3 K4 104.3(4) . 2_664
O31 W3 K4 120.7(3) . 2_664
O5 W3 K4 169.0(3) . 2_664
O3 W3 K3 92.6(5) . .
O9 W3 K3 38.4(5) . .
O33 W3 K3 134.1(3) . .
O20 W3 K3 57.2(4) . .
O31 W3 K3 139.0(4) . .
O5 W3 K3 96.2(3) . .
K4 W3 K3 73.10(11) 2_664 .
O22 W4 O25 101.4(6) . .
O22 W4 O24 102.2(6) . .
O25 W4 O24 93.2(6) . .
O22 W4 O16 99.1(5) . .
O25 W4 O16 96.6(5) . .
O24 W4 O16 154.2(5) . .
O22 W4 O21 93.8(5) . .
O25 W4 O21 164.7(5) . .
O24 W4 O21 81.5(5) . .
O16 W4 O21 82.8(5) . .
O22 W4 O14 170.3(5) . .
O25 W4 O14 85.4(5) . .
O24 W4 O14 84.2(4) . .
O16 W4 O14 73.0(4) . .
O21 W4 O14 79.8(4) . .
O22 W4 K4 37.7(4) . .
O25 W4 K4 68.5(4) . .
O24 W4 K4 120.8(4) . .
O16 W4 K4 84.9(3) . .
O21 W4 K4 126.5(3) . .
O14 W4 K4 143.6(3) . .
O22 W4 K1 94.3(4) . .
O25 W4 K1 38.0(4) . .
O24 W4 K1 58.0(4) . .
O16 W4 K1 134.5(3) . .
O21 W4 K1 139.5(3) . .
O14 W4 K1 95.3(3) . .
K4 W4 K1 79.77(10) . .
O22 W4 K3 40.8(4) . 2_665
O25 W4 K3 142.2(4) . 2_665
O24 W4 K3 93.5(4) . 2_665
O16 W4 K3 93.2(3) . 2_665
O21 W4 K3 53.0(3) . 2_665
O14 W4 K3 132.4(3) . 2_665
K4 W4 K3 76.08(11) . 2_665
K1 W4 K3 123.47(10) . 2_665
O26 W5 O21 104.8(6) . .
O26 W5 O2 102.6(6) . .
O21 W5 O2 89.0(5) . .
O26 W5 O1 102.5(6) . .
O21 W5 O1 90.8(5) . .
O2 W5 O1 154.0(5) . .
O26 W5 O18 99.9(6) . .
O21 W5 O18 155.3(5) . .
O2 W5 O18 85.3(5) . .
O1 W5 O18 84.1(5) . .
O26 W5 O12 170.1(5) . .
O21 W5 O12 83.8(5) . .
O2 W5 O12 82.0(5) . .
O1 W5 O12 72.2(4) . .
O18 W5 O12 71.6(4) . .
O26 W5 K3 54.1(4) . 2_665
O21 W5 K3 50.7(4) . 2_665
O2 W5 K3 97.8(4) . 2_665
O1 W5 K3 102.1(3) . 2_665
O18 W5 K3 154.0(4) . 2_665
O12 W5 K3 134.5(3) . 2_665
O30 W6 O23 102.0(7) . .
O30 W6 O11 101.0(6) . .
O23 W6 O11 88.2(6) . .
O30 W6 O10 104.3(7) . .
O23 W6 O10 153.7(5) . .
O11 W6 O10 85.2(5) . .
O30 W6 O8 102.4(6) . .
O23 W6 O8 92.0(6) . .
O11 W6 O8 156.0(5) . .
O10 W6 O8 84.0(5) . .
O28 W7 O31 103.0(6) . .
O28 W7 O8 102.3(6) . .
O31 W7 O8 90.1(6) . .
O28 W7 O38 100.9(6) . .
O31 W7 O38 90.1(6) . .
O8 W7 O38 156.1(5) . .
O28 W7 O36 103.1(5) . .
O31 W7 O36 154.0(5) . .
O8 W7 O36 83.7(5) . .
O38 W7 O36 85.8(5) . .
O28 W7 K2 53.3(4) . 3_465
O31 W7 K2 102.1(4) . 3_465
O8 W7 K2 154.5(4) . 3_465
O38 W7 K2 47.7(3) . 3_465
O36 W7 K2 94.0(3) . 3_465
O32 W8 O37 101.4(5) . .
O32 W8 O15 103.6(6) . .
O37 W8 O15 87.6(5) . .
O32 W8 O20 100.4(6) . .
O37 W8 O20 158.0(5) . .
O15 W8 O20 90.1(5) . .
O32 W8 O38 100.3(6) . .
O37 W8 O38 85.2(5) . .
O15 W8 O38 155.9(5) . .
O20 W8 O38 88.1(5) . .
O32 W8 O5 170.6(5) . .
O37 W8 O5 85.6(4) . .
O15 W8 O5 82.7(4) . .
O20 W8 O5 72.4(5) . .
O38 W8 O5 73.9(4) . .
O34 W9 O7 105.5(8) . .
O34 W9 O33 102.0(6) . .
O7 W9 O33 94.3(6) . .
O34 W9 O27 101.9(7) . .
O7 W9 O27 93.1(6) . .
O33 W9 O27 152.1(5) . .
O34 W9 O23 92.7(7) . .
O7 W9 O23 161.7(6) . .
O33 W9 O23 84.1(5) . .
O27 W9 O23 80.6(6) . .
O34 W9 O6 163.1(7) . .
O7 W9 O6 90.3(5) . .
O33 W9 O6 82.6(4) . .
O27 W9 O6 70.5(4) . .
O23 W9 O6 71.5(4) . .
O34 W9 K1 92.3(6) . .
O7 W9 K1 37.2(4) . .
O33 W9 K1 131.3(4) . .
O27 W9 K1 61.5(4) . .
O23 W9 K1 142.0(4) . .
O6 W9 K1 96.7(3) . .
O34 W9 K2 27.3(6) . 2_664
O7 W9 K2 82.2(5) . 2_664
O33 W9 K2 118.5(3) . 2_664
O27 W9 K2 89.2(4) . 2_664
O23 W9 K2 114.6(3) . 2_664
O6 W9 K2 158.0(3) . 2_664
K1 W9 K2 65.09(9) . 2_664
O39 W10 O27 101.0(7) . .
O39 W10 O24 103.8(6) . .
O27 W10 O24 90.7(6) . .
O39 W10 O2 100.9(6) . .
O27 W10 O2 157.8(5) . .
O24 W10 O2 87.6(5) . .
O39 W10 O11 99.1(6) . .
O27 W10 O11 87.0(6) . .
O24 W10 O11 156.9(5) . .
O2 W10 O11 86.0(5) . .
O39 W10 O6 172.6(5) . .
O27 W10 O6 73.8(5) . .
O24 W10 O6 81.8(5) . .
O2 W10 O6 84.0(5) . .
O11 W10 O6 75.5(5) . .
O29 W11 O10 102.1(6) . .
O29 W11 O36 101.6(6) . .
O10 W11 O36 85.4(5) . .
O29 W11 O18 101.2(6) . .
O10 W11 O18 88.7(5) . .
O36 W11 O18 157.2(5) . .
O29 W11 O4 101.6(6) . .
O10 W11 O4 156.2(5) . .
O36 W11 O4 88.0(5) . .
O18 W11 O4 88.6(5) . .
O29 W11 O12 171.8(6) . .
O10 W11 O12 83.4(5) . .
O36 W11 O12 84.9(4) . .
O18 W11 O12 72.5(4) . .
O4 W11 O12 73.3(4) . .
O7 Ag1 O9 75.4(4) . .
O7 Ag1 O25 77.0(5) . .
O9 Ag1 O25 123.4(4) . .
O7 Ag1 O17 123.8(5) . .
O9 Ag1 O17 77.5(5) . .
O25 Ag1 O17 78.6(4) . .
O7 Ag1 O16 89.8(5) . 2_664
O9 Ag1 O16 87.8(4) . 2_664
O25 Ag1 O16 140.2(4) . 2_664
O17 Ag1 O16 137.0(4) . 2_664
O7 Ag1 K1 49.2(3) . .
O9 Ag1 K1 124.5(3) . .
O25 Ag1 K1 49.8(3) . .
O17 Ag1 K1 128.3(3) . .
O16 Ag1 K1 93.3(3) 2_664 .
O7 Ag1 K3 126.5(3) . .
O9 Ag1 K3 51.2(3) . .
O25 Ag1 K3 127.0(3) . .
O17 Ag1 K3 48.5(3) . .
O16 Ag1 K3 91.1(3) 2_664 .
K1 Ag1 K3 173.70(12) . .
O6 P1 O14 110.0(6) . .
O6 P1 O5 109.5(6) . .
O14 P1 O5 112.1(6) . .
O6 P1 O12 107.7(6) . .
O14 P1 O12 107.8(6) . .
O5 P1 O12 109.6(6) . .
W1 O1 W5 125.5(5) . .
W5 O2 W10 148.8(7) . .
W3 O3 K4 132.6(8) . 2_664
W11 O4 W1 124.0(6) . .
P1 O5 W8 125.5(6) . .
P1 O5 W3 124.9(6) . .
W8 O5 W3 90.9(4) . .
P1 O6 W10 127.9(7) . .
P1 O6 W9 125.0(7) . .
W10 O6 W9 90.3(4) . .
W9 O7 Ag1 154.5(7) . .
W9 O7 K1 118.1(7) . .
Ag1 O7 K1 87.3(4) . .
W7 O8 W6 152.0(7) . .
W3 O9 Ag1 153.2(8) . .
W3 O9 K3 119.2(6) . .
Ag1 O9 K3 87.5(4) . .
W11 O10 W6 152.5(7) . .
W10 O11 W6 125.7(7) . .
P1 O12 W5 124.9(6) . .
P1 O12 W11 127.0(6) . .
W5 O12 W11 90.7(3) . .
P1 O12 W1 123.0(6) . .
W5 O12 W1 90.1(4) . .
W11 O12 W1 90.3(3) . .
W1 O13 K4 133.6(7) . 2_665
W1 O13 K1 98.2(5) . 2_665
K4 O13 K1 107.4(5) 2_665 2_665
P1 O14 W4 129.7(6) . .
P1 O14 W2 128.3(5) . .
W4 O14 W2 91.9(4) . .
W8 O15 W2 154.5(6) . .
W8 O15 K3 109.9(4) . .
W2 O15 K3 92.4(4) . .
W2 O16 W4 119.2(6) . .
W2 O16 Ag1 107.8(5) . 2_665
W4 O16 Ag1 110.3(5) . 2_665
W2 O17 Ag1 132.7(7) . .
W2 O17 K3 115.1(6) . .
Ag1 O17 K3 89.5(4) . .
W11 O18 W5 125.2(7) . .
W2 O19 K2 136.7(7) . .
W2 O19 K1 118.1(6) . 2_665
K2 O19 K1 105.2(5) . 2_665
W8 O20 W3 125.8(7) . .
W8 O20 K3 103.0(5) . .
W3 O20 K3 93.7(5) . .
W5 O21 W4 151.3(7) . .
W5 O21 K3 102.7(5) . 2_665
W4 O21 K3 94.7(4) . 2_665
W4 O22 K4 116.5(6) . .
W4 O22 K3 115.9(6) . 2_665
K4 O22 K3 121.7(5) . 2_665
W6 O23 W9 126.9(6) . .
W10 O24 W4 154.4(7) . .
W10 O24 K1 110.2(5) . .
W4 O24 K1 91.3(4) . .
W4 O25 Ag1 133.7(6) . .
W4 O25 K1 117.7(6) . .
Ag1 O25 K1 85.4(4) . .
W4 O25 K4 82.0(4) . .
Ag1 O25 K4 134.0(5) . .
K1 O25 K4 103.5(4) . .
W5 O26 K2 159.5(7) . 2_665
W5 O26 K3 100.8(5) . 2_665
K2 O26 K3 97.9(4) 2_665 2_665
W10 O27 W9 125.3(6) . .
W10 O27 K1 105.6(5) . .
W9 O27 K1 87.1(5) . .
W7 O28 K3 135.8(6) . 3_465
W7 O28 K2 100.1(5) . 3_465
K3 O28 K2 99.6(4) 3_465 3_465
W7 O31 W3 128.9(6) . .
W9 O33 W3 144.7(7) . .
W9 O34 K2 135.8(9) . 2_664
W1 O35 W2 148.7(6) . .
W1 O35 K1 107.9(5) . 2_665
W2 O35 K1 94.8(4) . 2_665
W11 O36 W7 152.4(7) . .
W8 O37 W1 147.7(7) . .
W7 O38 W8 126.3(6) . .
W7 O38 K2 103.1(4) . 3_465
W8 O38 K2 129.8(6) . 3_465
O7 K1 O25 69.5(4) . .
O7 K1 O4W 144.7(6) . .
O25 K1 O4W 126.9(6) . .
O7 K1 O19 72.2(4) . 2_664
O25 K1 O19 117.6(4) . 2_664
O4W K1 O19 72.5(6) . 2_664
O7 K1 O8W 137.9(7) . .
O25 K1 O8W 83.7(6) . .
O4W K1 O8W 77.5(7) . .
O19 K1 O8W 149.8(6) 2_664 .
O7 K1 O3W 94.4(5) . .
O25 K1 O3W 150.1(5) . .
O4W K1 O3W 80.9(6) . .
O19 K1 O3W 78.2(5) 2_664 .
O8W K1 O3W 93.5(8) . .
O7 K1 O35 86.2(4) . 2_664
O25 K1 O35 73.5(4) . 2_664
O4W K1 O35 72.4(5) . 2_664
O19 K1 O35 56.5(3) 2_664 2_664
O8W K1 O35 117.3(7) . 2_664
O3W K1 O35 132.3(5) . 2_664
O7 K1 O24 69.2(4) . .
O25 K1 O24 53.7(3) . .
O4W K1 O24 146.1(6) . .
O19 K1 O24 140.7(4) 2_664 .
O8W K1 O24 68.8(6) . .
O3W K1 O24 97.5(5) . .
O35 K1 O24 126.5(3) 2_664 .
O7 K1 O27 53.4(4) . .
O25 K1 O27 93.4(4) . .
O4W K1 O27 138.0(6) . .
O19 K1 O27 101.1(4) 2_664 .
O8W K1 O27 98.6(7) . .
O3W K1 O27 57.4(5) . .
O35 K1 O27 139.3(3) 2_664 .
O24 K1 O27 48.6(3) . .
O7 K1 O13 119.2(4) . 2_664
O25 K1 O13 59.3(4) . 2_664
O4W K1 O13 67.6(6) . 2_664
O19 K1 O13 103.8(3) 2_664 2_664
O8W K1 O13 67.2(7) . 2_664
O3W K1 O13 145.6(5) . 2_664
O35 K1 O13 50.7(3) 2_664 2_664
O24 K1 O13 101.1(3) . 2_664
O27 K1 O13 149.5(3) . 2_664
O7 K1 Ag1 43.5(3) . .
O25 K1 Ag1 44.8(3) . .
O4W K1 Ag1 121.8(5) . .
O19 K1 Ag1 73.7(3) 2_664 .
O8W K1 Ag1 127.6(6) . .
O3W K1 Ag1 134.8(4) . .
O35 K1 Ag1 49.4(2) 2_664 .
O24 K1 Ag1 83.3(2) . .
O27 K1 Ag1 94.1(2) . .
O13 K1 Ag1 76.4(2) 2_664 .
O7 K1 W4 73.1(3) . .
O25 K1 W4 24.4(3) . .
O4W K1 W4 136.2(6) . .
O19 K1 W4 137.6(3) 2_664 .
O8W K1 W4 69.7(5) . .
O3W K1 W4 128.1(4) . .
O35 K1 W4 97.7(2) 2_664 .
O24 K1 W4 30.7(2) . .
O27 K1 W4 76.4(2) . .
O13 K1 W4 73.3(2) 2_664 .
Ag1 K1 W4 64.42(7) . .
O19 K2 O34 85.7(5) . 2_665
O19 K2 O11W 158.8(9) . .
O34 K2 O11W 91.6(9) 2_665 .
O19 K2 O26 90.4(4) . 2_664
O34 K2 O26 113.5(5) 2_665 2_664
O11W K2 O26 71.4(9) . 2_664
O19 K2 O38 116.4(4) . 3_565
O34 K2 O38 131.9(5) 2_665 3_565
O11W K2 O38 80.7(8) . 3_565
O26 K2 O38 108.7(4) 2_664 3_565
O19 K2 O3W 81.1(5) . 2_665
O34 K2 O3W 77.7(5) 2_665 2_665
O11W K2 O3W 118.9(9) . 2_665
O26 K2 O3W 165.5(5) 2_664 2_665
O38 K2 O3W 65.7(5) 3_565 2_665
O19 K2 O28 69.0(4) . 3_565
O34 K2 O28 151.2(5) 2_665 3_565
O11W K2 O28 117.0(9) . 3_565
O26 K2 O28 81.4(4) 2_664 3_565
O38 K2 O28 55.9(3) 3_565 3_565
O3W K2 O28 84.6(5) 2_665 3_565
O19 K2 W7 91.2(3) . 3_565
O34 K2 W7 150.6(4) 2_665 3_565
O11W K2 W7 101.1(8) . 3_565
O26 K2 W7 95.7(3) 2_664 3_565
O38 K2 W7 29.3(2) 3_565 3_565
O3W K2 W7 72.9(4) 2_665 3_565
O28 K2 W7 26.6(2) 3_565 3_565
O19 K2 W2 17.0(3) . .
O34 K2 W2 93.0(4) 2_665 .
O11W K2 W2 143.3(8) . .
O26 K2 W2 73.4(3) 2_664 .
O38 K2 W2 120.9(3) 3_565 .
O3W K2 W2 97.6(4) 2_665 .
O28 K2 W2 66.8(2) 3_565 .
W7 K2 W2 92.34(10) 3_565 .
O19 K2 W9 71.7(3) . 2_665
O34 K2 W9 16.9(3) 2_665 2_665
O11W K2 W9 108.1(9) . 2_665
O26 K2 W9 121.5(3) 2_664 2_665
O38 K2 W9 129.4(3) 3_565 2_665
O3W K2 W9 66.9(4) 2_665 2_665
O28 K2 W9 134.3(3) 3_565 2_665
W7 K2 W9 138.09(13) 3_565 2_665
W2 K2 W9 81.84(9) . 2_665
O19 K2 K1 38.1(3) . 2_665
O34 K2 K1 70.5(3) 2_665 2_665
O11W K2 K1 157.0(9) . 2_665
O26 K2 K1 128.4(3) 2_664 2_665
O38 K2 K1 100.2(3) 3_565 2_665
O3W K2 K1 44.6(4) 2_665 2_665
O28 K2 K1 80.9(3) 3_565 2_665
W7 K2 K1 89.15(11) 3_565 2_665
W2 K2 K1 55.12(9) . 2_665
W9 K2 K1 53.66(8) 2_665 2_665
O19 K2 K3 64.8(3) . .
O34 K2 K3 139.8(4) 2_665 .
O11W K2 K3 106.1(9) . .
O26 K2 K3 45.1(3) 2_664 .
O38 K2 K3 87.1(3) 3_565 .
O3W K2 K3 120.4(5) 2_665 .
O28 K2 K3 38.9(2) 3_565 .
W7 K2 K3 61.38(9) 3_565 .
W2 K2 K3 51.74(8) . .
W9 K2 K3 132.94(13) 2_665 .
K1 K2 K3 96.86(13) 2_665 .
O6W K3 O17 133.3(6) . .
O6W K3 O9 144.3(6) . .
O17 K3 O9 66.0(4) . .
O6W K3 O22 75.7(6) . 2_664
O17 K3 O22 112.9(4) . 2_664
O9 K3 O22 68.6(4) . 2_664
O6W K3 O28 80.8(6) . 3_565
O17 K3 O28 89.2(4) . 3_565
O9 K3 O28 134.1(4) . 3_565
O22 K3 O28 155.1(4) 2_664 3_565
O6W K3 O9W 80.0(8) . 3_565
O17 K3 O9W 137.4(7) . 3_565
O9 K3 O9W 103.9(6) . 3_565
O22 K3 O9W 99.4(7) 2_664 3_565
O28 K3 O9W 68.2(7) 3_565 3_565
O6W K3 O21 78.6(5) . 2_664
O17 K3 O21 71.8(4) . 2_664
O9 K3 O21 82.5(4) . 2_664
O22 K3 O21 55.6(3) 2_664 2_664
O28 K3 O21 127.3(4) 3_565 2_664
O9W K3 O21 150.5(7) 3_565 2_664
O6W K3 O15 148.9(6) . .
O17 K3 O15 52.9(4) . .
O9 K3 O15 65.9(4) . .
O22 K3 O15 133.9(4) 2_664 .
O28 K3 O15 68.3(3) 3_565 .
O9W K3 O15 84.7(7) 3_565 .
O21 K3 O15 123.3(3) 2_664 .
O6W K3 O26 73.9(6) . 2_664
O17 K3 O26 59.4(4) . 2_664
O9 K3 O26 116.1(4) . 2_664
O22 K3 O26 104.6(4) 2_664 2_664
O28 K3 O26 76.2(4) 3_565 2_664
O9W K3 O26 138.5(6) 3_565 2_664
O21 K3 O26 51.7(3) 2_664 2_664
O15 K3 O26 101.4(3) . 2_664
O6W K3 O20 135.8(6) . .
O17 K3 O20 90.5(4) . .
O9 K3 O20 49.1(4) . .
O22 K3 O20 94.8(4) 2_664 .
O28 K3 O20 96.3(4) 3_565 .
O9W K3 O20 58.7(6) 3_565 .
O21 K3 O20 131.2(4) 2_664 .
O15 K3 O20 48.6(3) . .
O26 K3 O20 148.6(4) 2_664 .
O6W K3 Ag1 126.7(5) . .
O17 K3 Ag1 42.0(3) . .
O9 K3 Ag1 41.3(3) . .
O22 K3 Ag1 71.3(3) 2_664 .
O28 K3 Ag1 131.2(3) 3_565 .
O9W K3 Ag1 145.2(6) 3_565 .
O21 K3 Ag1 48.2(2) 2_664 .
O15 K3 Ag1 79.6(2) . .
O26 K3 Ag1 75.4(2) 2_664 .
O20 K3 Ag1 88.1(3) . .
O6W K3 W2 141.4(6) . .
O17 K3 W2 24.3(3) . .
O9 K3 W2 70.3(3) . .
O22 K3 W2 132.2(3) 2_664 .
O28 K3 W2 72.3(3) 3_565 .
O9W K3 W2 113.4(6) 3_565 .
O21 K3 W2 95.9(2) 2_664 .
O15 K3 W2 30.53(19) . .
O26 K3 W2 73.1(3) 2_664 .
O20 K3 W2 75.6(2) . .
Ag1 K3 W2 61.82(7) . .
O10W K4 O3 90.5(13) . 2_665
O10W K4 O13 92.1(13) . 2_664
O3 K4 O13 153.1(5) 2_665 2_664
O10W K4 O22 92.7(12) . .
O3 K4 O22 99.1(5) 2_665 .
O13 K4 O22 107.5(5) 2_664 .
O10W K4 O1W 171.4(12) . .
O3 K4 O1W 82.7(6) 2_665 .
O13 K4 O1W 91.8(5) 2_664 .
O22 K4 O1W 93.4(5) . .
O10W K4 O7W 95.9(13) . .
O3 K4 O7W 74.2(8) 2_665 .
O13 K4 O7W 79.0(8) 2_664 .
O22 K4 O7W 169.1(8) . .
O1W K4 O7W 77.3(8) . .
O10W K4 O25 117.7(12) . .
O3 K4 O25 138.5(4) 2_665 .
O13 K4 O25 61.5(4) 2_664 .
O22 K4 O25 53.0(4) . .
O1W K4 O25 70.9(5) . .
O7W K4 O25 127.2(7) . .
O10W K4 W4 112.5(11) . .
O3 K4 W4 113.8(4) 2_665 .
O13 K4 W4 89.8(4) 2_664 .
O22 K4 W4 25.8(3) . .
O1W K4 W4 75.2(4) . .
O7W K4 W4 149.9(7) . .
O25 K4 W4 29.4(2) . .
O10W K4 W3 100.0(13) . 2_665
O3 K4 W3 19.7(3) 2_665 2_665
O13 K4 W3 164.6(4) 2_664 2_665
O22 K4 W3 81.5(3) . 2_665
O1W K4 W3 75.0(4) . 2_665
O7W K4 W3 90.3(7) . 2_665
O25 K4 W3 119.3(2) . 2_665
W4 K4 W3 94.14(11) . 2_665
O10W K4 W1 109.2(13) . 2_664
O3 K4 W1 140.1(4) 2_665 2_664
O13 K4 W1 19.1(3) 2_664 2_664
O22 K4 W1 113.7(3) . 2_664
O1W K4 W1 73.7(4) . 2_664
O7W K4 W1 69.6(7) . 2_664
O25 K4 W1 61.6(2) . 2_664
W4 K4 W1 90.91(10) . 2_664
W3 K4 W1 145.76(17) 2_665 2_664
O10W K4 K3 80.2(12) . 2_665
O3 K4 K3 70.2(4) 2_665 2_665
O13 K4 K3 136.5(4) 2_664 2_665
O22 K4 K3 31.7(3) . 2_665
O1W K4 K3 102.1(4) . 2_665
O7W K4 K3 144.1(7) . 2_665
O25 K4 K3 84.4(2) . 2_665
W4 K4 K3 55.60(10) . 2_665
W3 K4 K3 55.93(9) 2_665 2_665
W1 K4 K3 145.43(14) 2_664 2_665
O10W K4 K1 88.3(12) . .
O3 K4 K1 163.6(4) 2_665 .
O13 K4 K1 43.3(4) 2_664 .
O22 K4 K1 64.7(3) . .
O1W K4 K1 99.7(4) . .
O7W K4 K1 122.2(7) . .
O25 K4 K1 32.9(2) . .
W4 K4 K1 52.28(8) . .
W3 K4 K1 145.55(14) 2_665 .
W1 K4 K1 54.91(8) 2_664 .
K3 K4 K1 93.47(13) 2_665 .
K2 O3W K1 92.3(6) 2_664 .

loop_
_geom_bond_atom_site_label_1
_geom_bond_atom_site_label_2
_geom_bond_distance
_geom_bond_site_symmetry_2
W1 O13 1.728(12) .
W1 O35 1.822(10) .
W1 O37 1.931(11) .
W1 O1 1.934(10) .
W1 O4 1.981(12) .
W1 O12 2.434(10) .
W1 K4 3.824(4) 2_665
W1 K1 4.018(5) 2_665
W2 O17 1.731(13) .
W2 O19 1.741(13) .
W2 O15 1.938(10) .
W2 O16 1.960(11) .
W2 O35 2.132(10) .
W2 O14 2.360(10) .
W2 K3 3.812(5) .
W2 K1 3.877(5) 2_665
W2 K2 4.091(5) .
W3 O3 1.718(12) .
W3 O9 1.746(12) .
W3 O33 1.923(12) .
W3 O20 1.952(15) .
W3 O31 2.119(13) .
W3 O5 2.444(11) .
W3 K4 3.757(4) 2_664
W3 K3 4.006(5) .
W4 O22 1.729(12) .
W4 O25 1.766(11) .
W4 O24 1.937(12) .
W4 O16 1.967(12) .
W4 O21 2.110(11) .
W4 O14 2.350(10) .
W4 K4 3.561(5) .
W4 K1 3.793(4) .
W4 K3 3.934(5) 2_665
W5 O26 1.716(11) .
W5 O21 1.821(11) .
W5 O2 1.913(12) .
W5 O1 1.940(11) .
W5 O18 1.978(12) .
W5 O12 2.429(11) .
W5 K3 3.972(6) 2_665
W6 O30 1.735(12) .
W6 O23 1.873(13) .
W6 O11 1.935(12) .
W6 O10 1.951(12) .
W6 O8 1.951(13) .
W7 O28 1.723(10) .
W7 O31 1.812(12) .
W7 O8 1.871(13) .
W7 O38 1.900(12) .
W7 O36 1.939(12) .
W7 K2 3.785(4) 3_465
W8 O32 1.674(13) .
W8 O37 1.901(11) .
W8 O15 1.903(11) .
W8 O20 1.925(14) .
W8 O38 1.949(11) .
W8 O5 2.398(11) .
W9 O34 1.726(13) .
W9 O7 1.803(14) .
W9 O33 1.896(12) .
W9 O27 1.985(14) .
W9 O23 2.089(13) .
W9 O6 2.475(12) .
W9 K1 3.803(4) .
W9 K2 4.139(4) 2_664
W10 O39 1.699(12) .
W10 O27 1.897(14) .
W10 O24 1.903(12) .
W10 O2 1.916(12) .
W10 O11 1.922(12) .
W10 O6 2.388(11) .
W11 O29 1.738(12) .
W11 O10 1.877(12) .
W11 O36 1.902(12) .
W11 O18 1.914(12) .
W11 O4 1.926(12) .
W11 O12 2.430(11) .
Ag1 O7 2.371(15) .
Ag1 O9 2.418(12) .
Ag1 O25 2.429(13) .
Ag1 O17 2.450(14) .
Ag1 O16 2.542(12) 2_664
Ag1 K1 3.438(5) .
Ag1 K3 3.659(5) .
P1 O6 1.524(11) .
P1 O14 1.543(11) .
P1 O5 1.553(11) .
P1 O12 1.594(11) .
O3 K4 2.375(14) 2_664
O7 K1 2.604(13) .
O9 K3 2.853(15) .
O13 K4 2.421(12) 2_665
O13 K1 3.390(15) 2_665
O15 K3 3.202(12) .
O16 Ag1 2.542(12) 2_665
O17 K3 2.739(13) .
O19 K2 2.646(13) .
O19 K1 2.741(14) 2_665
O20 K3 3.375(14) .
O21 K3 3.152(13) 2_665
O22 K4 2.435(13) .
O22 K3 2.858(13) 2_665
O24 K1 3.218(13) .
O25 K1 2.636(12) .
O25 K4 3.346(14) .
O26 K2 2.788(12) 2_665
O26 K3 3.276(14) 2_665
O27 K1 3.346(15) .
O28 K3 2.921(12) 3_465
O28 K2 3.082(14) 3_465
O34 K2 2.722(15) 2_664
O35 K1 3.064(13) 2_665
O38 K2 2.873(12) 3_465
K1 O4W 2.67(2) .
K1 O19 2.741(14) 2_664
K1 O8W 2.84(3) .
K1 O3W 3.01(2) .
K1 O35 3.064(13) 2_664
K1 O13 3.390(15) 2_664
K2 O34 2.722(15) 2_665
K2 O11W 2.75(4) .
K2 O26 2.788(12) 2_664
K2 O38 2.873(12) 3_565
K2 O3W 2.93(2) 2_665
K2 O28 3.082(14) 3_565
K2 W7 3.785(4) 3_565
K2 W9 4.139(4) 2_665
K2 K1 4.281(7) 2_665
K2 K3 4.585(7) .
K3 O6W 2.71(2) .
K3 O22 2.858(13) 2_664
K3 O28 2.921(12) 3_565
K3 O9W 2.97(3) 3_565
K3 O21 3.152(13) 2_664
K3 O26 3.276(14) 2_664
K4 O10W 2.254(19) .
K4 O3 2.375(14) 2_665
K4 O13 2.421(12) 2_664
K4 O1W 2.603(19) .
K4 O7W 2.63(3) .
K4 W3 3.757(4) 2_665
K4 W1 3.824(4) 2_664
K4 K3 4.628(7) 2_665
O3W K2 2.93(2) 2_664
O9W K3 2.97(3) 3_465

loop_
_platon_squeeze_void_nr
_platon_squeeze_void_average_x
_platon_squeeze_void_average_y
_platon_squeeze_void_average_z
_platon_squeeze_void_volume
_platon_squeeze_void_count_electrons
_platon_squeeze_void_content
1 0.000 0.500 -0.021 247 117 ' '
2 0.500 1.000 -0.036 247 118 ' '
3 0.149 0.330 0.068 19 11 ' '
4 0.649 0.170 0.068 19 11 ' '
5 0.351 0.830 0.568 19 11 ' '
6 0.851 0.669 0.568 19 11 ' '
